data_7228613
loop_
_publ_author_name
'Alvarez, M. Angeles'
'Amor, Inmaculada'
'Garc\'ia, M. Esther'
'Garc\'ia-Viv\'o, Daniel'
'Ruiz, Miguel A.'
'Su\'arez, Jaime'

_publ_section_title
;
 Sn--H bond additions to asymmetric trigonal phosphinidene-bridged
 dimolybdenum complexes
;
_journal_issue 53
_journal_name_full 'RSC Adv.'
_journal_page_first 33293
_journal_paper_doi 10.1039/C7RA06439J
_journal_volume 7
_journal_year 2017
_chemical_formula_moiety 'C48 H55 Mo2 O2 P1 Sn1'
_chemical_formula_sum 'C48 H55 Mo2 O2 P Sn'
_chemical_formula_weight 1005.46
_chemical_name_systematic
;
 ?
;
_space_group_crystal_system triclinic
_space_group_IT_number 2
_space_group_name_Hall '-P 1'
_space_group_name_H-M_alt 'P -1'
_symmetry_space_group_name_Hall '-P 1'
_symmetry_space_group_name_H-M 'P -1'
_atom_sites_solution_hydrogens mixed
_audit_creation_method SHELXL-2016
_audit_update_record
;
2017-03-07 deposited with the CCDC.
2017-06-26 downloaded from the CCDC.
;
_cell_angle_alpha 78.476(6)
_cell_angle_beta 80.063(6)
_cell_angle_gamma 76.777(6)
_cell_formula_units_Z 4
_cell_length_a 10.8296(8)
_cell_length_b 18.5024(12)
_cell_length_c 24.3014(16)
_cell_measurement_reflns_used 4933
_cell_measurement_temperature 100(2)
_cell_measurement_theta_max 69.9878
_cell_measurement_theta_min 2.8444
_cell_volume 4603.4(6)
_computing_cell_refinement
;
CrysAlis RED, Oxford Diffraction Ltd.,
Version 1.171.31.7 (release 18-10-2006 CrysAlis171 .NET)
(compiled Oct 18 2006,16:28:17)
;
_computing_data_collection
;
CrysAlis CCD, Oxford Diffraction Ltd.,
Version 1.171.31.7 (release 18-10-2006 CrysAlis171 .NET)
(compiled Oct 18 2006,16:28:17)
;
_computing_data_reduction
;
CrysAlis RED, Oxford Diffraction Ltd.,
Version 1.171.31.7 (release 18-10-2006 CrysAlis171 .NET)
(compiled Oct 18 2006,16:28:17)
;
_computing_molecular_graphics 'Ortep for Windows (Farrugia, 2012)'
_computing_publication_material 'WinGX publication routines (Farrugia, 2012)'
_computing_structure_refinement 'SHELXL-2016/6 (Sheldrick, 2016)'
_computing_structure_solution 'SHELXL-2016/6 (Sheldrick, 2016)'
_diffrn_ambient_temperature 100(2)
_diffrn_measured_fraction_theta_full 0.955
_diffrn_measured_fraction_theta_max 0.948
_diffrn_measurement_device_type 'ONYX CCD'
_diffrn_measurement_method CCD
_diffrn_radiation_monochromator graphite
_diffrn_radiation_probe x-ray
_diffrn_radiation_source 'Nova (Cu) X-ray Source'
_diffrn_radiation_type CuK\a
_diffrn_radiation_wavelength 1.54184
_diffrn_reflns_av_R_equivalents 0.1646
_diffrn_reflns_av_unetI/netI 0.2949
_diffrn_reflns_Laue_measured_fraction_full 0.955
_diffrn_reflns_Laue_measured_fraction_max 0.948
_diffrn_reflns_limit_h_max 13
_diffrn_reflns_limit_h_min -12
_diffrn_reflns_limit_k_max 22
_diffrn_reflns_limit_k_min -22
_diffrn_reflns_limit_l_max 27
_diffrn_reflns_limit_l_min -29
_diffrn_reflns_number 41823
_diffrn_reflns_point_group_measured_fraction_full 0.955
_diffrn_reflns_point_group_measured_fraction_max 0.948
_diffrn_reflns_theta_full 70.000
_diffrn_reflns_theta_max 70.547
_diffrn_reflns_theta_min 2.853
_exptl_absorpt_coefficient_mu 9.266
_exptl_absorpt_correction_T_max 0.76
_exptl_absorpt_correction_T_min 0.4962
_exptl_absorpt_correction_type multi-scan
_exptl_absorpt_process_details
;
CrysAlis RED, Oxford Diffraction Ltd.,
Version 1.171.32.5 (release 08-05-2007 CrysAlis171 .NET)
(compiled May  8 2007,13:10:02)
Empirical absorption correction using spherical harmonics,
 implemented in SCALE3 ABSPACK scaling algorithm.
;
_exptl_crystal_colour purple
_exptl_crystal_density_diffrn 1.451
_exptl_crystal_density_method 'not measured'
_exptl_crystal_description neddle
_exptl_crystal_F_000 2032
_exptl_crystal_recrystallization_method 'Re-crystallisation from solvent: diethyl ether and petroleum ether'
_exptl_crystal_size_max 0.100
_exptl_crystal_size_mid 0.050
_exptl_crystal_size_min 0.030
_refine_diff_density_max 6.008
_refine_diff_density_min -1.888
_refine_diff_density_rms 0.332
_refine_ls_extinction_method none
_refine_ls_goodness_of_fit_ref 0.955
_refine_ls_hydrogen_treatment mixed
_refine_ls_matrix_type full
_refine_ls_number_parameters 473
_refine_ls_number_reflns 16732
_refine_ls_number_restraints 4
_refine_ls_restrained_S_all 0.955
_refine_ls_R_factor_all 0.2011
_refine_ls_R_factor_gt 0.0958
_refine_ls_shift/su_max 0.000
_refine_ls_shift/su_mean 0.000
_refine_ls_structure_factor_coef Fsqd
_refine_ls_weighting_details 'w=1/[\s^2^(Fo^2^)+(0.1328P)^2^] where P=(Fo^2^+2Fc^2^)/3'
_refine_ls_weighting_scheme calc
_refine_ls_wR_factor_gt 0.2538
_refine_ls_wR_factor_ref 0.3114
_reflns_Friedel_coverage 0.000
_reflns_number_gt 6112
_reflns_number_total 16732
_reflns_threshold_expression 'I > 2\s(I)'
_cod_data_source_file c7ra06439j3.cif
_cod_data_source_block compound4b
_cod_original_formula_sum 'C48 H55 Mo2 O2 P1 Sn1'
_cod_database_code 7228613
_shelx_space_group_comment
;
The symmetry employed for this shelxl refinement is uniquely defined
by the following loop, which should always be used as a source of
symmetry information in preference to the above space-group names.
They are only intended as comments.
;
_shelxl_version_number 2014-3

loop_
_space_group_symop_operation_xyz
'x, y, z'
'-x, -y, -z'

loop_
_atom_site_label
_atom_site_type_symbol
_atom_site_fract_x
_atom_site_fract_y
_atom_site_fract_z
_atom_site_U_iso_or_equiv
_atom_site_adp_type
_atom_site_occupancy
_atom_site_site_symmetry_order
_atom_site_calc_flag
_atom_site_refinement_flags_posn
_atom_site_refinement_flags_adp
Mo1 Mo 0.80648(14) 0.12127(9) 0.34068(6) 0.0194(3) Uani 1 1 d D .
Mo2 Mo 0.64867(14) 0.15528(9) 0.52856(6) 0.0198(3) Uani 1 1 d . .
Sn1 Sn 0.77372(11) 0.08534(8) 0.24061(5) 0.0223(3) Uani 1 1 d . .
P1 P 0.6531(4) 0.1398(3) 0.4275(2) 0.0231(11) Uani 1 1 d D .
O1 O 0.7172(14) -0.0334(8) 0.3708(6) 0.034(3) Uiso 1 1 d . .
O2 O 0.5788(14) 0.2461(9) 0.2971(7) 0.038(4) Uiso 1 1 d . .
C1 C 0.7460(17) 0.0293(11) 0.3596(8) 0.021(4) Uiso 1 1 d . .
C2 C 0.6694(17) 0.1965(10) 0.3130(8) 0.019(4) Uiso 1 1 d . .
C3 C 0.9984(17) 0.0810(11) 0.3787(8) 0.020(4) Uiso 1 1 d . .
H3 H 1.0068 0.0431 0.4101 0.024 Uiso 1 1 calc R U
C4 C 1.0180(18) 0.0708(11) 0.3210(8) 0.024(4) Uiso 1 1 d . .
H4 H 1.0415 0.0249 0.3081 0.029 Uiso 1 1 calc R U
C5 C 0.9962(18) 0.1410(11) 0.2877(9) 0.026(4) Uiso 1 1 d . .
H5 H 1.0014 0.1496 0.2484 0.032 Uiso 1 1 calc R U
C6 C 0.9647(15) 0.1979(10) 0.3217(7) 0.014(3) Uiso 1 1 d . .
H6 H 0.9482 0.2495 0.3087 0.017 Uiso 1 1 calc R U
C7 C 0.963(2) 0.1620(13) 0.3795(10) 0.034(5) Uiso 1 1 d . .
H7 H 0.9429 0.1854 0.4113 0.041 Uiso 1 1 calc R U
C8 C 0.638(2) 0.0615(13) 0.4832(10) 0.038(5) Uiso 1 1 d D .
C9 C 0.751(2) 0.0380(12) 0.5140(9) 0.030(5) Uiso 1 1 d . .
H9 H 0.8359 0.0309 0.4976 0.036 Uiso 1 1 calc R U
C10 C 0.7046(17) 0.0279(11) 0.5753(8) 0.022(4) Uiso 1 1 d . .
H10 H 0.7544 0.0111 0.6047 0.027 Uiso 1 1 calc R U
C11 C 0.5650(18) 0.0497(11) 0.5806(8) 0.026(4) Uiso 1 1 d . .
H11 H 0.5092 0.0493 0.6143 0.031 Uiso 1 1 calc R U
C12 C 0.5306(18) 0.0711(11) 0.5262(8) 0.023(4) Uiso 1 1 d . .
H12 H 0.4468 0.0896 0.5188 0.027 Uiso 1 1 calc R U
C13 C 0.5456(19) 0.2306(12) 0.5917(9) 0.029(5) Uiso 1 1 d . .
C14 C 0.6687(19) 0.2022(12) 0.6048(9) 0.027(4) Uiso 1 1 d . .
H14 H 0.6801 0.1802 0.6419 0.032 Uiso 1 1 calc R U
C15 C 0.7824(15) 0.2058(10) 0.5618(7) 0.014(3) Uiso 1 1 d . .
C16 C 0.766(2) 0.2470(12) 0.5111(9) 0.033(5) Uiso 1 1 d . .
H16 H 0.8376 0.2506 0.4842 0.040 Uiso 1 1 calc R U
C17 C 0.640(2) 0.2870(13) 0.4955(10) 0.035(5) Uiso 1 1 d . .
C18 C 0.531(2) 0.2764(12) 0.5331(9) 0.030(5) Uiso 1 1 d . .
H18 H 0.4502 0.2970 0.5225 0.036 Uiso 1 1 calc R U
C19 C 0.419(2) 0.2322(13) 0.6350(10) 0.036(5) Uiso 1 1 d . .
C20 C 0.382(2) 0.3155(13) 0.6477(10) 0.037(5) Uiso 1 1 d . .
H20A H 0.3776 0.3502 0.6127 0.056 Uiso 1 1 calc R U
H20B H 0.4464 0.3240 0.6671 0.056 Uiso 1 1 calc R U
H20C H 0.3009 0.3227 0.6711 0.056 Uiso 1 1 calc R U
C21 C 0.3072(18) 0.2155(11) 0.6130(8) 0.027(4) Uiso 1 1 d . .
H21A H 0.3185 0.1622 0.6145 0.040 Uiso 1 1 calc R U
H21B H 0.3035 0.2407 0.5745 0.040 Uiso 1 1 calc R U
H21C H 0.2289 0.2332 0.6360 0.040 Uiso 1 1 calc R U
C22 C 0.4470(16) 0.1762(10) 0.6892(7) 0.015(3) Uiso 1 1 d . .
H22A H 0.3705 0.1779 0.7159 0.023 Uiso 1 1 calc R U
H22B H 0.5122 0.1894 0.7052 0.023 Uiso 1 1 calc R U
H22C H 0.4759 0.1263 0.6802 0.023 Uiso 1 1 calc R U
C23 C 0.9181(18) 0.1759(11) 0.5807(8) 0.024(4) Uiso 1 1 d . .
C24 C 1.0048(19) 0.1376(12) 0.5365(9) 0.029(4) Uiso 1 1 d . .
H24A H 1.0870 0.1512 0.5316 0.043 Uiso 1 1 calc R U
H24B H 0.9694 0.1528 0.5014 0.043 Uiso 1 1 calc R U
H24C H 1.0143 0.0841 0.5477 0.043 Uiso 1 1 calc R U
C25 C 0.9714(18) 0.2481(11) 0.5858(8) 0.027(4) Uiso 1 1 d . .
H25A H 1.0119 0.2378 0.6195 0.040 Uiso 1 1 calc R U
H25B H 0.9018 0.2906 0.5876 0.040 Uiso 1 1 calc R U
H25C H 1.0326 0.2590 0.5532 0.040 Uiso 1 1 calc R U
C26 C 0.916(2) 0.1314(12) 0.6395(9) 0.031(5) Uiso 1 1 d . .
H26A H 0.8636 0.0949 0.6440 0.047 Uiso 1 1 calc R U
H26B H 0.8828 0.1647 0.6666 0.047 Uiso 1 1 calc R U
H26C H 1.0021 0.1060 0.6456 0.047 Uiso 1 1 calc R U
C27 C 0.6292(18) 0.3442(11) 0.4438(8) 0.023(4) Uiso 1 1 d . .
C28 C 0.616(2) 0.4213(12) 0.4609(9) 0.033(5) Uiso 1 1 d . .
H28A H 0.6483 0.4146 0.4965 0.049 Uiso 1 1 calc R U
H28B H 0.5277 0.4460 0.4647 0.049 Uiso 1 1 calc R U
H28C H 0.6645 0.4515 0.4324 0.049 Uiso 1 1 calc R U
C29 C 0.739(2) 0.3355(13) 0.3953(9) 0.034(5) Uiso 1 1 d . .
H29A H 0.8130 0.3471 0.4054 0.051 Uiso 1 1 calc R U
H29B H 0.7140 0.3692 0.3618 0.051 Uiso 1 1 calc R U
H29C H 0.7580 0.2846 0.3883 0.051 Uiso 1 1 calc R U
C30 C 0.499(2) 0.3460(13) 0.4172(9) 0.037(5) Uiso 1 1 d . .
H30A H 0.4928 0.2955 0.4156 0.055 Uiso 1 1 calc R U
H30B H 0.5023 0.3750 0.3797 0.055 Uiso 1 1 calc R U
H30C H 0.4254 0.3686 0.4407 0.055 Uiso 1 1 calc R U
C31 C 0.5842(9) 0.0566(7) 0.2397(5) 0.019(4) Uiso 1 1 d G .
C32 C 0.4732(11) 0.0874(7) 0.2721(5) 0.040(5) Uiso 1 1 d G .
H32 H 0.4755 0.1224 0.2944 0.048 Uiso 1 1 calc R U
C33 C 0.3587(9) 0.0660(8) 0.2712(5) 0.029(4) Uiso 1 1 d G .
H33 H 0.2844 0.0867 0.2929 0.035 Uiso 1 1 calc R U
C34 C 0.3553(9) 0.0138(7) 0.2378(6) 0.033(5) Uiso 1 1 d G .
H34 H 0.2787 -0.0005 0.2372 0.039 Uiso 1 1 calc R U
C35 C 0.4663(11) -0.0170(7) 0.2054(5) 0.028(4) Uiso 1 1 d G .
H35 H 0.4640 -0.0520 0.1831 0.033 Uiso 1 1 calc R U
C36 C 0.5808(9) 0.0043(7) 0.2063(5) 0.021(4) Uiso 1 1 d G .
H36 H 0.6551 -0.0163 0.1846 0.026 Uiso 1 1 calc R U
C37 C 0.8099(18) 0.1665(11) 0.1652(8) 0.025(4) Uiso 1 1 d . .
C38 C 0.8126(19) 0.2415(12) 0.1679(9) 0.029(5) Uiso 1 1 d . .
H38 H 0.7983 0.2568 0.2031 0.035 Uiso 1 1 calc R U
C39 C 0.8364(18) 0.2936(11) 0.1188(8) 0.024(4) Uiso 1 1 d . .
H39 H 0.8296 0.3443 0.1198 0.028 Uiso 1 1 calc R U
C40 C 0.8724(19) 0.2634(12) 0.0662(9) 0.030(5) Uiso 1 1 d . .
H40 H 0.8983 0.2943 0.0331 0.036 Uiso 1 1 calc R U
C41 C 0.869(2) 0.1919(13) 0.0645(10) 0.038(5) Uiso 1 1 d . .
H41 H 0.8849 0.1759 0.0296 0.045 Uiso 1 1 calc R U
C42 C 0.842(2) 0.1395(15) 0.1144(11) 0.047(6) Uiso 1 1 d . .
H42 H 0.8463 0.0892 0.1128 0.057 Uiso 1 1 calc R U
C43 C 0.9087(17) -0.0155(11) 0.2217(8) 0.021(4) Uiso 1 1 d . .
C44 C 1.0269(18) -0.0088(12) 0.1942(8) 0.025(4) Uiso 1 1 d . .
H44 H 1.0473 0.0385 0.1821 0.029 Uiso 1 1 calc R U
C45 C 1.123(2) -0.0776(14) 0.1837(10) 0.042(6) Uiso 1 1 d . .
H45 H 1.2027 -0.0750 0.1624 0.050 Uiso 1 1 calc R U
C46 C 1.088(2) -0.1476(12) 0.2079(9) 0.030(5) Uiso 1 1 d . .
H46 H 1.1486 -0.1918 0.2046 0.036 Uiso 1 1 calc R U
C47 C 0.9707(19) -0.1521(12) 0.2354(9) 0.030(5) Uiso 1 1 d . .
H47 H 0.9487 -0.1988 0.2488 0.036 Uiso 1 1 calc R U
C48 C 0.8797(18) -0.0844(11) 0.2440(8) 0.023(4) Uiso 1 1 d . .
H48 H 0.8000 -0.0874 0.2650 0.028 Uiso 1 1 calc R U
Mo1B Mo 0.27552(14) 0.38344(9) 0.15944(7) 0.0209(4) Uani 1 1 d . .
Mo2B Mo 0.29548(14) 0.34355(9) -0.02750(6) 0.0211(4) Uani 1 1 d . .
Sn1B Sn 0.13506(12) 0.41657(7) 0.26005(5) 0.0221(3) Uani 1 1 d . .
P1B P 0.2051(5) 0.3641(3) 0.0733(2) 0.0238(11) Uani 1 1 d D .
O1B O 0.0895(14) 0.5351(8) 0.1288(6) 0.033(3) Uiso 1 1 d . .
O2B O 0.1191(13) 0.2575(8) 0.2010(6) 0.030(3) Uiso 1 1 d . .
C1B C 0.153(2) 0.4764(14) 0.1401(11) 0.043(6) Uiso 1 1 d . .
C2B C 0.1732(19) 0.3117(12) 0.1863(9) 0.029(5) Uiso 1 1 d . .
C51 C 0.441(2) 0.3658(12) 0.2146(9) 0.033(5) Uiso 1 1 d . .
H51 H 0.4242 0.3574 0.2540 0.039 Uiso 1 1 calc R U
C52 C 0.4336(16) 0.4383(10) 0.1798(7) 0.018(4) Uiso 1 1 d . .
H52 H 0.4151 0.4847 0.1919 0.022 Uiso 1 1 calc R U
C53 C 0.4616(16) 0.4245(10) 0.1202(8) 0.019(4) Uiso 1 1 d . .
H53 H 0.4575 0.4601 0.0873 0.023 Uiso 1 1 calc R U
C54 C 0.494(2) 0.3492(13) 0.1244(10) 0.035(5) Uiso 1 1 d . .
H54 H 0.5252 0.3262 0.0927 0.042 Uiso 1 1 calc R U
C55 C 0.479(2) 0.3069(14) 0.1796(10) 0.040(6) Uiso 1 1 d . .
H55 H 0.4897 0.2549 0.1906 0.048 Uiso 1 1 calc R U
C56 C 0.1754(16) 0.4361(10) 0.0138(7) 0.014(3) Uiso 1 1 d . .
C57 C 0.2925(18) 0.4625(11) -0.0173(8) 0.026(4) Uiso 1 1 d . .
H57 H 0.3564 0.4734 -0.0011 0.031 Uiso 1 1 calc R U
C58 C 0.2894(19) 0.4677(12) -0.0737(9) 0.030(5) Uiso 1 1 d . .
H58 H 0.3511 0.4826 -0.1028 0.035 Uiso 1 1 calc R U
C59 C 0.1731(19) 0.4459(12) -0.0806(9) 0.028(4) Uiso 1 1 d . .
H59 H 0.1492 0.4433 -0.1150 0.034 Uiso 1 1 calc R U
C60 C 0.104(2) 0.4296(12) -0.0283(9) 0.030(5) Uiso 1 1 d . .
H60 H 0.0239 0.4166 -0.0215 0.036 Uiso 1 1 calc R U
C61 C 0.4994(18) 0.2918(11) -0.0633(8) 0.022(4) Uiso 1 1 d . .
C62 C 0.4178(19) 0.2951(12) -0.1029(9) 0.027(4) Uiso 1 1 d . .
H62 H 0.4391 0.3166 -0.1404 0.032 Uiso 1 1 calc R U
C63 C 0.3017(17) 0.2660(11) -0.0874(8) 0.020(4) Uiso 1 1 d . .
C64 C 0.2739(18) 0.2247(11) -0.0303(8) 0.021(4) Uiso 1 1 d . .
H64 H 0.1967 0.2087 -0.0183 0.026 Uiso 1 1 calc R U
C65 C 0.3650(19) 0.2105(12) 0.0048(9) 0.029(5) Uiso 1 1 d . .
C66 C 0.4650(18) 0.2501(11) -0.0058(8) 0.024(4) Uiso 1 1 d . .
H66 H 0.5102 0.2503 0.0234 0.029 Uiso 1 1 calc R U
C67 C 0.6296(19) 0.3151(12) -0.0798(9) 0.029(5) Uiso 1 1 d . .
C68 C 0.727(2) 0.2471(14) -0.0792(11) 0.046(6) Uiso 1 1 d . .
H68A H 0.8100 0.2597 -0.0845 0.068 Uiso 1 1 calc R U
H68B H 0.7210 0.2219 -0.1093 0.068 Uiso 1 1 calc R U
H68C H 0.7149 0.2145 -0.0435 0.068 Uiso 1 1 calc R U
C69 C 0.648(2) 0.3591(13) -0.0387(9) 0.036(5) Uiso 1 1 d . .
H69A H 0.6088 0.3404 -0.0017 0.054 Uiso 1 1 calc R U
H69B H 0.6096 0.4111 -0.0496 0.054 Uiso 1 1 calc R U
H69C H 0.7380 0.3545 -0.0382 0.054 Uiso 1 1 calc R U
C70 C 0.641(2) 0.3634(14) -0.1371(10) 0.045(6) Uiso 1 1 d . .
H70A H 0.7002 0.3954 -0.1386 0.068 Uiso 1 1 calc R U
H70B H 0.5586 0.3938 -0.1439 0.068 Uiso 1 1 calc R U
H70C H 0.6712 0.3319 -0.1656 0.068 Uiso 1 1 calc R U
C71 C 0.2160(18) 0.2556(11) -0.1339(8) 0.025(4) Uiso 1 1 d . .
C72 C 0.263(3) 0.1767(15) -0.1466(12) 0.055(7) Uiso 1 1 d . .
H72A H 0.2380 0.1740 -0.1821 0.082 Uiso 1 1 calc R U
H72B H 0.2255 0.1421 -0.1170 0.082 Uiso 1 1 calc R U
H72C H 0.3542 0.1637 -0.1487 0.082 Uiso 1 1 calc R U
C73 C 0.0703(18) 0.2726(11) -0.1093(8) 0.025(4) Uiso 1 1 d . .
H73A H 0.0485 0.3213 -0.0980 0.037 Uiso 1 1 calc R U
H73B H 0.0538 0.2349 -0.0771 0.037 Uiso 1 1 calc R U
H73C H 0.0195 0.2720 -0.1379 0.037 Uiso 1 1 calc R U
C74 C 0.229(2) 0.3175(12) -0.1846(9) 0.034(5) Uiso 1 1 d . .
H74A H 0.3184 0.3149 -0.1990 0.051 Uiso 1 1 calc R U
H74B H 0.1939 0.3657 -0.1732 0.051 Uiso 1 1 calc R U
H74C H 0.1846 0.3113 -0.2135 0.051 Uiso 1 1 calc R U
C75 C 0.349(2) 0.1556(13) 0.0626(10) 0.036(5) Uiso 1 1 d . .
C76 C 0.416(2) 0.1736(12) 0.1088(9) 0.033(5) Uiso 1 1 d . .
H76A H 0.3883 0.1465 0.1452 0.049 Uiso 1 1 calc R U
H76B H 0.3939 0.2267 0.1097 0.049 Uiso 1 1 calc R U
H76C H 0.5071 0.1586 0.1000 0.049 Uiso 1 1 calc R U
C77 C 0.208(2) 0.1539(13) 0.0878(10) 0.038(5) Uiso 1 1 d . .
H77A H 0.1682 0.1356 0.0626 0.058 Uiso 1 1 calc R U
H77B H 0.1635 0.2039 0.0927 0.058 Uiso 1 1 calc R U
H77C H 0.2058 0.1213 0.1239 0.058 Uiso 1 1 calc R U
C78 C 0.420(2) 0.0803(13) 0.0473(10) 0.037(5) Uiso 1 1 d . .
H78A H 0.3727 0.0637 0.0241 0.056 Uiso 1 1 calc R U
H78B H 0.4309 0.0440 0.0813 0.056 Uiso 1 1 calc R U
H78C H 0.5030 0.0853 0.0269 0.056 Uiso 1 1 calc R U
C79 C 0.1843(18) 0.5113(11) 0.2847(8) 0.023(4) Uiso 1 1 d . .
C80 C 0.2833(19) 0.4985(12) 0.3180(9) 0.030(5) Uiso 1 1 d . .
H80 H 0.3199 0.4490 0.3318 0.036 Uiso 1 1 calc R U
C81 C 0.329(3) 0.5548(15) 0.3311(11) 0.050(6) Uiso 1 1 d . .
H81 H 0.3957 0.5435 0.3527 0.060 Uiso 1 1 calc R U
C82 C 0.273(2) 0.6307(14) 0.3117(10) 0.041(6) Uiso 1 1 d . .
H82 H 0.3035 0.6697 0.3204 0.049 Uiso 1 1 calc R U
C83 C 0.170(2) 0.6469(13) 0.2786(9) 0.033(5) Uiso 1 1 d . .
H83 H 0.1308 0.6964 0.2663 0.039 Uiso 1 1 calc R U
C84 C 0.130(2) 0.5868(12) 0.2651(9) 0.031(5) Uiso 1 1 d . .
H84 H 0.0652 0.5970 0.2424 0.038 Uiso 1 1 calc R U
C85 C -0.0729(8) 0.4422(7) 0.2594(5) 0.025(4) Uiso 1 1 d G .
C86 C -0.1466(11) 0.4923(7) 0.2937(5) 0.021(4) Uiso 1 1 d G .
H86 H -0.1078 0.5124 0.3167 0.025 Uiso 1 1 calc R U
C87 C -0.2784(10) 0.5123(7) 0.2936(6) 0.044(6) Uiso 1 1 d G .
H87 H -0.3277 0.5458 0.3165 0.053 Uiso 1 1 calc R U
C88 C -0.3364(8) 0.4822(8) 0.2591(6) 0.037(5) Uiso 1 1 d G .
H88 H -0.4245 0.4956 0.2591 0.044 Uiso 1 1 calc R U
C89 C -0.2627(11) 0.4321(8) 0.2248(5) 0.027(4) Uiso 1 1 d G .
H89 H -0.3015 0.4120 0.2018 0.033 Uiso 1 1 calc R U
C90 C -0.1309(11) 0.4121(7) 0.2249(5) 0.040(5) Uiso 1 1 d G .
H90 H -0.0816 0.3786 0.2019 0.048 Uiso 1 1 calc R U
C91 C 0.1745(18) 0.3340(11) 0.3334(8) 0.022(4) Uiso 1 1 d . .
C92 C 0.2440(18) 0.2592(11) 0.3292(9) 0.025(4) Uiso 1 1 d . .
H92 H 0.2715 0.2443 0.2940 0.031 Uiso 1 1 calc R U
C93 C 0.269(2) 0.2097(13) 0.3781(9) 0.033(5) Uiso 1 1 d . .
H93 H 0.3120 0.1604 0.3759 0.040 Uiso 1 1 calc R U
C94 C 0.231(2) 0.2328(15) 0.4317(11) 0.045(6) Uiso 1 1 d . .
H94 H 0.2570 0.1997 0.4638 0.054 Uiso 1 1 calc R U
C95 C 0.158(2) 0.3022(13) 0.4379(10) 0.035(5) Uiso 1 1 d . .
H95 H 0.1268 0.3159 0.4733 0.042 Uiso 1 1 calc R U
C96 C 0.134(2) 0.3516(14) 0.3869(10) 0.043(6) Uiso 1 1 d . .
H96 H 0.0860 0.3998 0.3896 0.051 Uiso 1 1 calc R U
H1 H 0.533(2) 0.157(5) 0.408(2) 0.051 Uiso 1 1 d D U
H1B H 0.101(14) 0.410(11) 0.101(9) 0.051 Uiso 1 1 d D U

loop_
_atom_site_aniso_label
_atom_site_aniso_U_11
_atom_site_aniso_U_22
_atom_site_aniso_U_33
_atom_site_aniso_U_23
_atom_site_aniso_U_13
_atom_site_aniso_U_12
Mo1 0.0155(7) 0.0212(8) 0.0212(8) 0.0004(6) -0.0022(5) -0.0067(6)
Mo2 0.0157(7) 0.0195(8) 0.0247(8) -0.0010(6) -0.0031(5) -0.0064(6)
Sn1 0.0172(6) 0.0247(7) 0.0254(7) -0.0024(6) -0.0027(5) -0.0063(5)
P1 0.011(2) 0.030(3) 0.027(3) 0.004(2) -0.0090(18) -0.005(2)
Mo1B 0.0153(7) 0.0243(9) 0.0237(8) 0.0007(7) -0.0047(5) -0.0080(6)
Mo2B 0.0189(7) 0.0208(8) 0.0228(8) -0.0016(6) -0.0027(6) -0.0043(6)
Sn1B 0.0190(6) 0.0234(7) 0.0238(7) -0.0022(5) -0.0040(5) -0.0046(5)
P1B 0.017(2) 0.023(3) 0.030(3) -0.003(2) -0.0028(19) -0.001(2)

loop_
_atom_type_symbol
_atom_type_description
_atom_type_scat_dispersion_real
_atom_type_scat_dispersion_imag
_atom_type_scat_source
C C 0.0181 0.0091 'International Tables Vol C Tables 4.2.6.8 and 6.1.1.4'
H H 0.0000 0.0000 'International Tables Vol C Tables 4.2.6.8 and 6.1.1.4'
O O 0.0492 0.0322 'International Tables Vol C Tables 4.2.6.8 and 6.1.1.4'
P P 0.2955 0.4335 'International Tables Vol C Tables 4.2.6.8 and 6.1.1.4'
Mo Mo -0.0483 2.7339 'International Tables Vol C Tables 4.2.6.8 and 6.1.1.4'
Sn Sn 0.0259 5.4591 'International Tables Vol C Tables 4.2.6.8 and 6.1.1.4'

loop_
_geom_angle_atom_site_label_1
_geom_angle_atom_site_label_2
_geom_angle_atom_site_label_3
_geom_angle
C2 Mo1 C1 106.4(8)
C2 Mo1 C4 143.6(7)
C1 Mo1 C4 97.6(8)
C2 Mo1 C5 109.6(7)
C1 Mo1 C5 127.1(8)
C4 Mo1 C5 35.2(7)
C2 Mo1 C3 153.2(7)
C1 Mo1 C3 98.9(7)
C4 Mo1 C3 36.1(7)
C5 Mo1 C3 58.9(7)
C2 Mo1 C6 97.5(7)
C1 Mo1 C6 155.5(7)
C4 Mo1 C6 58.7(6)
C5 Mo1 C6 34.9(6)
C3 Mo1 C6 58.6(6)
C2 Mo1 C7 117.3(8)
C1 Mo1 C7 130.3(8)
C4 Mo1 C7 59.7(7)
C5 Mo1 C7 58.5(7)
C3 Mo1 C7 36.0(7)
C6 Mo1 C7 34.7(7)
C2 Mo1 P1 76.9(5)
C1 Mo1 P1 77.6(6)
C4 Mo1 P1 136.0(5)
C5 Mo1 P1 147.6(5)
C3 Mo1 P1 100.7(5)
C6 Mo1 P1 114.0(4)
C7 Mo1 P1 89.9(5)
C2 Mo1 Sn1 74.1(6)
C1 Mo1 Sn1 73.4(6)
C4 Mo1 Sn1 87.4(5)
C5 Mo1 Sn1 80.6(5)
C3 Mo1 Sn1 122.5(5)
C6 Mo1 Sn1 108.8(4)
C7 Mo1 Sn1 139.1(5)
P1 Mo1 Sn1 130.55(13)
C15 Mo2 C12 157.1(6)
C15 Mo2 C13 67.9(7)
C12 Mo2 C13 109.2(7)
C15 Mo2 C14 38.4(6)
C12 Mo2 C14 127.2(7)
C13 Mo2 C14 35.7(7)
C15 Mo2 C9 107.9(7)
C12 Mo2 C9 61.4(7)
C13 Mo2 C9 147.3(8)
C14 Mo2 C9 122.1(7)
C15 Mo2 C8 143.6(7)
C12 Mo2 C8 36.8(7)
C13 Mo2 C8 145.7(8)
C14 Mo2 C8 153.9(8)
C9 Mo2 C8 38.1(8)
C15 Mo2 C16 34.4(7)
C12 Mo2 C16 167.9(7)
C13 Mo2 C16 77.8(8)
C14 Mo2 C16 64.2(7)
C9 Mo2 C16 118.0(8)
C8 Mo2 C16 134.7(8)
C15 Mo2 C18 78.4(7)
C12 Mo2 C18 114.3(7)
C13 Mo2 C18 38.6(7)
C14 Mo2 C18 65.5(7)
C9 Mo2 C18 172.4(7)
C8 Mo2 C18 134.7(8)
C16 Mo2 C18 64.7(7)
C15 Mo2 C11 122.6(6)
C12 Mo2 C11 34.8(7)
C13 Mo2 C11 93.1(7)
C14 Mo2 C11 96.1(7)
C9 Mo2 C11 60.8(7)
C8 Mo2 C11 60.5(8)
C16 Mo2 C11 156.9(7)
C18 Mo2 C11 119.8(7)
C15 Mo2 C10 99.3(6)
C12 Mo2 C10 59.5(7)
C13 Mo2 C10 110.5(7)
C14 Mo2 C10 92.6(7)
C9 Mo2 C10 36.8(7)
C8 Mo2 C10 61.7(7)
C16 Mo2 C10 128.3(7)
C18 Mo2 C10 147.9(7)
C11 Mo2 C10 35.7(6)
C15 Mo2 C17 64.2(7)
C12 Mo2 C17 136.8(7)
C13 Mo2 C17 65.2(8)
C14 Mo2 C17 74.8(8)
C9 Mo2 C17 144.5(8)
C8 Mo2 C17 131.3(8)
C16 Mo2 C17 36.4(7)
C18 Mo2 C17 34.3(7)
C11 Mo2 C17 154.1(7)
C10 Mo2 C17 163.5(7)
C15 Mo2 P1 127.0(4)
C12 Mo2 P1 70.4(5)
C13 Mo2 P1 141.0(5)
C14 Mo2 P1 161.6(5)
C9 Mo2 P1 68.8(5)
C8 Mo2 P1 43.5(6)
C16 Mo2 P1 98.0(6)
C18 Mo2 P1 104.1(5)
C11 Mo2 P1 102.2(5)
C10 Mo2 P1 102.5(5)
C17 Mo2 P1 88.2(6)
C37 Sn1 C43 102.3(7)
C37 Sn1 C31 107.8(6)
C43 Sn1 C31 102.9(6)
C37 Sn1 Mo1 115.9(5)
C43 Sn1 Mo1 111.2(5)
C31 Sn1 Mo1 115.2(3)
C8 P1 Mo1 119.8(8)
C8 P1 Mo2 60.8(8)
Mo1 P1 Mo2 140.4(2)
C8 P1 H1 102(3)
Mo1 P1 H1 104(2)
Mo2 P1 H1 115(2)
O1 C1 Mo1 174.6(16)
O2 C2 Mo1 177.5(16)
C4 C3 C7 107.5(17)
C4 C3 Mo1 70.0(11)
C7 C3 Mo1 74.6(11)
C4 C3 H3 126.2
C7 C3 H3 126.2
Mo1 C3 H3 120.9
C5 C4 C3 108.0(18)
C5 C4 Mo1 73.1(12)
C3 C4 Mo1 74.0(11)
C5 C4 H4 126.0
C3 C4 H4 126.0
Mo1 C4 H4 118.8
C4 C5 C6 110.4(18)
C4 C5 Mo1 71.7(12)
C6 C5 Mo1 76.5(11)
C4 C5 H5 124.8
C6 C5 H5 124.8
Mo1 C5 H5 118.6
C5 C6 C7 107.8(17)
C5 C6 Mo1 68.5(10)
C7 C6 Mo1 72.7(11)
C5 C6 H6 126.1
C7 C6 H6 126.1
Mo1 C6 H6 124.2
C6 C7 C3 106.3(18)
C6 C7 Mo1 72.6(11)
C3 C7 Mo1 69.4(11)
C6 C7 H7 126.9
C3 C7 H7 126.9
Mo1 C7 H7 122.9
C12 C8 C9 104.9(19)
C12 C8 P1 117.4(17)
C9 C8 P1 111.7(16)
C12 C8 Mo2 70.7(12)
C9 C8 Mo2 70.8(12)
P1 C8 Mo2 75.7(9)
C10 C9 C8 108.0(18)
C10 C9 Mo2 76.3(12)
C8 C9 Mo2 71.1(13)
C10 C9 H9 126.0
C8 C9 H9 126.0
Mo2 C9 H9 118.5
C11 C10 C9 106.2(16)
C11 C10 Mo2 71.6(11)
C9 C10 Mo2 66.9(11)
C11 C10 H10 126.9
C9 C10 H10 126.9
Mo2 C10 H10 126.1
C12 C11 C10 107.8(17)
C12 C11 Mo2 67.3(11)
C10 C11 Mo2 72.7(11)
C12 C11 H11 126.1
C10 C11 H11 126.1
Mo2 C11 H11 125.5
C11 C12 C8 112.8(18)
C11 C12 Mo2 77.9(12)
C8 C12 Mo2 72.5(13)
C11 C12 H12 123.6
C8 C12 H12 123.6
Mo2 C12 H12 117.4
C14 C13 C18 117.4(19)
C14 C13 C19 125.8(19)
C18 C13 C19 115.9(18)
C14 C13 Mo2 72.2(12)
C18 C13 Mo2 73.0(11)
C19 C13 Mo2 134.1(15)
C13 C14 C15 122.2(18)
C13 C14 Mo2 72.1(12)
C15 C14 Mo2 69.5(10)
C13 C14 H14 118.9
C15 C14 H14 118.9
Mo2 C14 H14 132.8
C16 C15 C14 118.1(17)
C16 C15 C23 121.7(16)
C14 C15 C23 118.9(15)
C16 C15 Mo2 75.0(12)
C14 C15 Mo2 72.0(10)
C23 C15 Mo2 134.5(12)
C15 C16 C17 123(2)
C15 C16 Mo2 70.6(12)
C17 C16 Mo2 76.2(13)
C15 C16 H16 118.4
C17 C16 H16 118.4
Mo2 C16 H16 126.8
C18 C17 C16 119(2)
C18 C17 C27 120(2)
C16 C17 C27 120.9(19)
C18 C17 Mo2 70.1(13)
C16 C17 Mo2 67.4(13)
C27 C17 Mo2 141.5(16)
C17 C18 C13 119.1(19)
C17 C18 Mo2 75.7(14)
C13 C18 Mo2 68.3(11)
C17 C18 H18 120.5
C13 C18 H18 120.5
Mo2 C18 H18 127.5
C21 C19 C22 109.1(17)
C21 C19 C13 115.1(18)
C22 C19 C13 109.3(17)
C21 C19 C20 108.8(18)
C22 C19 C20 110.4(18)
C13 C19 C20 104.1(18)
C19 C20 H20A 109.5
C19 C20 H20B 109.5
H20A C20 H20B 109.5
C19 C20 H20C 109.5
H20A C20 H20C 109.5
H20B C20 H20C 109.5
C19 C21 H21A 109.5
C19 C21 H21B 109.5
H21A C21 H21B 109.5
C19 C21 H21C 109.5
H21A C21 H21C 109.5
H21B C21 H21C 109.5
C19 C22 H22A 109.5
C19 C22 H22B 109.5
H22A C22 H22B 109.5
C19 C22 H22C 109.5
H22A C22 H22C 109.5
H22B C22 H22C 109.5
C24 C23 C26 114.8(18)
C24 C23 C15 109.6(15)
C26 C23 C15 113.7(16)
C24 C23 C25 108.0(16)
C26 C23 C25 103.1(16)
C15 C23 C25 107.0(15)
C23 C24 H24A 109.5
C23 C24 H24B 109.5
H24A C24 H24B 109.5
C23 C24 H24C 109.5
H24A C24 H24C 109.5
H24B C24 H24C 109.5
C23 C25 H25A 109.5
C23 C25 H25B 109.5
H25A C25 H25B 109.5
C23 C25 H25C 109.5
H25A C25 H25C 109.5
H25B C25 H25C 109.5
C23 C26 H26A 109.5
C23 C26 H26B 109.5
H26A C26 H26B 109.5
C23 C26 H26C 109.5
H26A C26 H26C 109.5
H26B C26 H26C 109.5
C17 C27 C29 116.8(18)
C17 C27 C28 107.5(17)
C29 C27 C28 108.2(17)
C17 C27 C30 110.5(17)
C29 C27 C30 106.0(16)
C28 C27 C30 107.4(16)
C27 C28 H28A 109.5
C27 C28 H28B 109.5
H28A C28 H28B 109.5
C27 C28 H28C 109.5
H28A C28 H28C 109.5
H28B C28 H28C 109.5
C27 C29 H29A 109.5
C27 C29 H29B 109.5
H29A C29 H29B 109.5
C27 C29 H29C 109.5
H29A C29 H29C 109.5
H29B C29 H29C 109.5
C27 C30 H30A 109.5
C27 C30 H30B 109.5
H30A C30 H30B 109.5
C27 C30 H30C 109.5
H30A C30 H30C 109.5
H30B C30 H30C 109.5
C32 C31 C36 120.0
C32 C31 Sn1 122.3(6)
C36 C31 Sn1 117.6(6)
C33 C32 C31 120.0
C33 C32 H32 120.0
C31 C32 H32 120.0
C34 C33 C32 120.0
C34 C33 H33 120.0
C32 C33 H33 120.0
C33 C34 C35 120.0
C33 C34 H34 120.0
C35 C34 H34 120.0
C36 C35 C34 120.0
C36 C35 H35 120.0
C34 C35 H35 120.0
C35 C36 C31 120.0
C35 C36 H36 120.0
C31 C36 H36 120.0
C42 C37 C38 121(2)
C42 C37 Sn1 116.7(17)
C38 C37 Sn1 122.0(15)
C39 C38 C37 121(2)
C39 C38 H38 119.3
C37 C38 H38 119.3
C38 C39 C40 116(2)
C38 C39 H39 122.0
C40 C39 H39 122.0
C41 C40 C39 121(2)
C41 C40 H40 119.4
C39 C40 H40 119.4
C40 C41 C42 122(2)
C40 C41 H41 118.8
C42 C41 H41 118.8
C37 C42 C41 117(2)
C37 C42 H42 121.3
C41 C42 H42 121.3
C44 C43 C48 121.3(19)
C44 C43 Sn1 118.7(15)
C48 C43 Sn1 119.4(14)
C43 C44 C45 119.5(19)
C43 C44 H44 120.2
C45 C44 H44 120.2
C46 C45 C44 117(2)
C46 C45 H45 121.7
C44 C45 H45 121.7
C47 C46 C45 122(2)
C47 C46 H46 119.0
C45 C46 H46 119.0
C46 C47 C48 120(2)
C46 C47 H47 120.2
C48 C47 H47 120.2
C43 C48 C47 120.6(18)
C43 C48 H48 119.7
C47 C48 H48 119.7
C2B Mo1B C1B 103.6(10)
C2B Mo1B C53 155.3(8)
C1B Mo1B C53 99.1(9)
C2B Mo1B C52 145.2(8)
C1B Mo1B C52 97.3(9)
C53 Mo1B C52 37.4(6)
C2B Mo1B C51 111.3(8)
C1B Mo1B C51 126.8(9)
C53 Mo1B C51 60.2(7)
C52 Mo1B C51 35.5(7)
C2B Mo1B C54 121.8(9)
C1B Mo1B C54 129.9(9)
C53 Mo1B C54 33.5(7)
C52 Mo1B C54 57.1(7)
C51 Mo1B C54 56.7(7)
C2B Mo1B C55 99.1(9)
C1B Mo1B C55 156.6(10)
C53 Mo1B C55 59.8(7)
C52 Mo1B C55 59.9(7)
C51 Mo1B C55 35.8(8)
C54 Mo1B C55 34.6(8)
C2B Mo1B P1B 76.2(6)
C1B Mo1B P1B 77.3(8)
C53 Mo1B P1B 99.8(5)
C52 Mo1B P1B 136.2(4)
C51 Mo1B P1B 148.6(6)
C54 Mo1B P1B 92.9(6)
C55 Mo1B P1B 114.3(6)
C2B Mo1B Sn1B 72.2(6)
C1B Mo1B Sn1B 73.9(7)
C53 Mo1B Sn1B 124.2(5)
C52 Mo1B Sn1B 87.6(4)
C51 Mo1B Sn1B 79.9(5)
C54 Mo1B Sn1B 136.6(6)
C55 Mo1B Sn1B 108.1(6)
P1B Mo1B Sn1B 130.14(13)
C56 Mo2B C63 144.9(6)
C56 Mo2B C57 39.1(6)
C63 Mo2B C57 146.4(7)
C56 Mo2B C66 135.2(7)
C63 Mo2B C66 77.4(7)
C57 Mo2B C66 120.2(7)
C56 Mo2B C62 153.2(7)
C63 Mo2B C62 37.3(7)
C57 Mo2B C62 120.1(7)
C66 Mo2B C62 64.9(7)
C56 Mo2B C64 133.5(6)
C63 Mo2B C64 37.9(7)
C57 Mo2B C64 172.6(7)
C66 Mo2B C64 64.2(7)
C62 Mo2B C64 66.8(7)
C56 Mo2B C61 145.2(7)
C63 Mo2B C61 66.7(7)
C57 Mo2B C61 108.1(7)
C66 Mo2B C61 38.0(7)
C62 Mo2B C61 35.7(7)
C64 Mo2B C61 79.0(7)
C56 Mo2B C60 36.7(7)
C63 Mo2B C60 108.5(7)
C57 Mo2B C60 61.4(7)
C66 Mo2B C60 166.8(7)
C62 Mo2B C60 126.9(7)
C64 Mo2B C60 112.8(7)
C61 Mo2B C60 155.1(7)
C56 Mo2B C58 61.0(7)
C63 Mo2B C58 112.0(7)
C57 Mo2B C58 34.4(7)
C66 Mo2B C58 130.2(7)
C62 Mo2B C58 92.7(7)
C64 Mo2B C58 148.5(7)
C61 Mo2B C58 98.5(7)
C60 Mo2B C58 59.6(7)
C56 Mo2B C59 59.9(7)
C63 Mo2B C59 93.6(7)
C57 Mo2B C59 59.4(7)
C66 Mo2B C59 158.8(7)
C62 Mo2B C59 96.3(7)
C64 Mo2B C59 119.1(7)
C61 Mo2B C59 120.8(7)
C60 Mo2B C59 34.4(7)
C58 Mo2B C59 36.2(7)
C56 Mo2B C65 133.4(7)
C63 Mo2B C65 62.6(7)
C57 Mo2B C65 147.6(7)
C66 Mo2B C65 34.7(7)
C62 Mo2B C65 73.4(7)
C64 Mo2B C65 33.5(7)
C61 Mo2B C65 64.4(7)
C60 Mo2B C65 137.0(7)
C58 Mo2B C65 162.9(7)
C59 Mo2B C65 152.6(7)
C56 Mo2B P1B 43.2(4)
C63 Mo2B P1B 140.9(5)
C57 Mo2B P1B 69.4(5)
C66 Mo2B P1B 97.3(5)
C62 Mo2B P1B 162.1(5)
C64 Mo2B P1B 104.7(5)
C61 Mo2B P1B 129.4(5)
C60 Mo2B P1B 70.6(5)
C58 Mo2B P1B 101.0(5)
C59 Mo2B P1B 101.6(5)
C65 Mo2B P1B 90.9(5)
C91 Sn1B C79 99.3(7)
C91 Sn1B C85 107.4(6)
C79 Sn1B C85 107.3(6)
C91 Sn1B Mo1B 115.7(5)
C79 Sn1B Mo1B 111.6(5)
C85 Sn1B Mo1B 114.2(3)
C56 P1B Mo1B 123.9(6)
C56 P1B Mo2B 58.1(6)
Mo1B P1B Mo2B 140.1(2)
C56 P1B H1B 83(10)
Mo1B P1B H1B 73(10)
Mo2B P1B H1B 138(10)
O1B C1B Mo1B 173(2)
O2B C2B Mo1B 171.4(17)
C52 C51 C55 110.3(19)
C52 C51 Mo1B 72.2(11)
C55 C51 Mo1B 74.1(13)
C52 C51 H51 124.9
C55 C51 H51 124.9
Mo1B C51 H51 120.5
C51 C52 C53 106.0(17)
C51 C52 Mo1B 72.3(11)
C53 C52 Mo1B 69.7(10)
C51 C52 H52 127.0
C53 C52 H52 127.0
Mo1B C52 H52 122.7
C54 C53 C52 104.9(17)
C54 C53 Mo1B 75.6(12)
C52 C53 Mo1B 72.9(10)
C54 C53 H53 127.5
C52 C53 H53 127.5
Mo1B C53 H53 116.4
C53 C54 C55 116(2)
C53 C54 Mo1B 70.9(12)
C55 C54 Mo1B 74.2(14)
C53 C54 H54 121.8
C55 C54 H54 121.8
Mo1B C54 H54 124.7
C54 C55 C51 102(2)
C54 C55 Mo1B 71.2(13)
C51 C55 Mo1B 70.1(12)
C54 C55 H55 129.0
C51 C55 H55 129.0
Mo1B C55 H55 121.8
C60 C56 C57 106.2(16)
C60 C56 P1B 122.3(14)
C57 C56 P1B 113.8(13)
C60 C56 Mo2B 75.7(11)
C57 C56 Mo2B 72.4(10)
P1B C56 Mo2B 78.7(7)
C58 C57 C56 107.9(17)
C58 C57 Mo2B 76.1(13)
C56 C57 Mo2B 68.6(10)
C58 C57 H57 126.1
C56 C57 H57 126.1
Mo2B C57 H57 120.9
C57 C58 C59 108.1(18)
C57 C58 Mo2B 69.5(12)
C59 C58 Mo2B 72.0(12)
C57 C58 H58 125.9
C59 C58 H58 125.9
Mo2B C58 H58 124.2
C60 C59 C58 109.4(18)
C60 C59 Mo2B 71.6(12)
C58 C59 Mo2B 71.8(12)
C60 C59 H59 125.3
C58 C59 H59 125.3
Mo2B C59 H59 122.8
C59 C60 C56 108.3(18)
C59 C60 Mo2B 74.0(12)
C56 C60 Mo2B 67.6(10)
C59 C60 H60 125.8
C56 C60 H60 125.8
Mo2B C60 H60 124.2
C62 C61 C66 115.6(17)
C62 C61 C67 122.8(17)
C66 C61 C67 120.5(17)
C62 C61 Mo2B 71.7(11)
C66 C61 Mo2B 70.2(10)
C67 C61 Mo2B 137.7(14)
C61 C62 C63 121.9(18)
C61 C62 Mo2B 72.7(12)
C63 C62 Mo2B 69.2(11)
C61 C62 H62 119.0
C63 C62 H62 119.0
Mo2B C62 H62 132.3
C62 C63 C64 119.7(17)
C62 C63 C71 123.4(16)
C64 C63 C71 114.8(15)
C62 C63 Mo2B 73.5(11)
C64 C63 Mo2B 73.2(11)
C71 C63 Mo2B 139.0(13)
C65 C64 C63 117.6(17)
C65 C64 Mo2B 78.7(12)
C63 C64 Mo2B 68.9(11)
C65 C64 H64 121.2
C63 C64 H64 121.2
Mo2B C64 H64 122.4
C64 C65 C66 122.0(19)
C64 C65 C75 119.2(18)
C66 C65 C75 118.4(18)
C64 C65 Mo2B 67.8(12)
C66 C65 Mo2B 67.1(12)
C75 C65 Mo2B 135.6(15)
C65 C66 C61 120.5(18)
C65 C66 Mo2B 78.2(12)
C61 C66 Mo2B 71.8(11)
C65 C66 H66 119.7
C61 C66 H66 119.7
Mo2B C66 H66 121.4
C68 C67 C69 110.0(19)
C68 C67 C70 109.8(19)
C69 C67 C70 107.1(19)
C68 C67 C61 107.6(18)
C69 C67 C61 109.8(17)
C70 C67 C61 112.5(18)
C67 C68 H68A 109.5
C67 C68 H68B 109.5
H68A C68 H68B 109.5
C67 C68 H68C 109.5
H68A C68 H68C 109.5
H68B C68 H68C 109.5
C67 C69 H69A 109.5
C67 C69 H69B 109.5
H69A C69 H69B 109.5
C67 C69 H69C 109.5
H69A C69 H69C 109.5
H69B C69 H69C 109.5
C67 C70 H70A 109.5
C67 C70 H70B 109.5
H70A C70 H70B 109.5
C67 C70 H70C 109.5
H70A C70 H70C 109.5
H70B C70 H70C 109.5
C72 C71 C74 114.8(19)
C72 C71 C73 113.2(18)
C74 C71 C73 104.5(16)
C72 C71 C63 107.4(17)
C74 C71 C63 107.4(16)
C73 C71 C63 109.3(15)
C71 C72 H72A 109.5
C71 C72 H72B 109.5
H72A C72 H72B 109.5
C71 C72 H72C 109.5
H72A C72 H72C 109.5
H72B C72 H72C 109.5
C71 C73 H73A 109.5
C71 C73 H73B 109.5
H73A C73 H73B 109.5
C71 C73 H73C 109.5
H73A C73 H73C 109.5
H73B C73 H73C 109.5
C71 C74 H74A 109.5
C71 C74 H74B 109.5
H74A C74 H74B 109.5
C71 C74 H74C 109.5
H74A C74 H74C 109.5
H74B C74 H74C 109.5
C78 C75 C77 111.9(19)
C78 C75 C76 107.9(18)
C77 C75 C76 107.7(19)
C78 C75 C65 102.6(18)
C77 C75 C65 114.1(19)
C76 C75 C65 112.5(18)
C75 C76 H76A 109.5
C75 C76 H76B 109.5
H76A C76 H76B 109.5
C75 C76 H76C 109.5
H76A C76 H76C 109.5
H76B C76 H76C 109.5
C75 C77 H77A 109.5
C75 C77 H77B 109.5
H77A C77 H77B 109.5
C75 C77 H77C 109.5
H77A C77 H77C 109.5
H77B C77 H77C 109.5
C75 C78 H78A 109.5
C75 C78 H78B 109.5
H78A C78 H78B 109.5
C75 C78 H78C 109.5
H78A C78 H78C 109.5
H78B C78 H78C 109.5
C80 C79 C84 117.0(19)
C80 C79 Sn1B 119.3(15)
C84 C79 Sn1B 123.5(15)
C81 C80 C79 123(2)
C81 C80 H80 118.3
C79 C80 H80 118.3
C80 C81 C82 120(2)
C80 C81 H81 120.2
C82 C81 H81 120.2
C81 C82 C83 119(2)
C81 C82 H82 120.3
C83 C82 H82 120.3
C84 C83 C82 119(2)
C84 C83 H83 120.7
C82 C83 H83 120.7
C83 C84 C79 122(2)
C83 C84 H84 118.9
C79 C84 H84 118.9
C86 C85 C90 120.0
C86 C85 Sn1B 117.6(6)
C90 C85 Sn1B 122.4(6)
C85 C86 C87 120.0
C85 C86 H86 120.0
C87 C86 H86 120.0
C88 C87 C86 120.0
C88 C87 H87 120.0
C86 C87 H87 120.0
C87 C88 C89 120.0
C87 C88 H88 120.0
C89 C88 H88 120.0
C90 C89 C88 120.0
C90 C89 H89 120.0
C88 C89 H89 120.0
C89 C90 C85 120.0
C89 C90 H90 120.0
C85 C90 H90 120.0
C96 C91 C92 117.5(19)
C96 C91 Sn1B 120.5(16)
C92 C91 Sn1B 122.0(14)
C93 C92 C91 118.9(19)
C93 C92 H92 120.6
C91 C92 H92 120.6
C92 C93 C94 121(2)
C92 C93 H93 119.6
C94 C93 H93 119.6
C95 C94 C93 122(2)
C95 C94 H94 118.9
C93 C94 H94 118.9
C94 C95 C96 115(2)
C94 C95 H95 122.3
C96 C95 H95 122.3
C91 C96 C95 125(2)
C91 C96 H96 117.5
C95 C96 H96 117.5

loop_
_geom_bond_atom_site_label_1
_geom_bond_atom_site_label_2
_geom_bond_distance
Mo1 C2 1.903(18)
Mo1 C1 1.905(19)
Mo1 C4 2.274(19)
Mo1 C5 2.29(2)
Mo1 C3 2.326(18)
Mo1 C6 2.395(17)
Mo1 C7 2.40(2)
Mo1 P1 2.480(5)
Mo1 Sn1 2.745(2)
Mo2 C15 2.224(17)
Mo2 C12 2.244(19)
Mo2 C13 2.26(2)
Mo2 C14 2.26(2)
Mo2 C9 2.26(2)
Mo2 C8 2.27(2)
Mo2 C16 2.28(2)
Mo2 C18 2.32(2)
Mo2 C11 2.38(2)
Mo2 C10 2.393(19)
Mo2 C17 2.39(2)
Mo2 P1 2.519(5)
Sn1 C37 2.16(2)
Sn1 C43 2.166(19)
Sn1 C31 2.239(8)
P1 C8 1.79(2)
P1 H1 1.41(2)
O1 C1 1.24(2)
O2 C2 1.24(2)
C3 C4 1.42(3)
C3 C7 1.46(3)
C3 H3 0.9300
C4 C5 1.38(3)
C4 H4 0.9300
C5 C6 1.41(3)
C5 H5 0.9300
C6 C7 1.43(3)
C6 H6 0.9300
C7 H7 0.9300
C8 C12 1.43(3)
C8 C9 1.48(3)
C9 C10 1.48(3)
C9 H9 0.9300
C10 C11 1.46(3)
C10 H10 0.9300
C11 C12 1.39(3)
C11 H11 0.9300
C12 H12 0.9300
C13 C14 1.38(3)
C13 C18 1.52(3)
C13 C19 1.58(3)
C14 C15 1.48(2)
C14 H14 0.9300
C15 C16 1.33(3)
C15 C23 1.56(2)
C16 C17 1.46(3)
C16 H16 0.9300
C17 C18 1.39(3)
C17 C27 1.48(3)
C18 H18 0.9300
C19 C21 1.52(3)
C19 C22 1.53(3)
C19 C20 1.58(3)
C20 H20A 0.9600
C20 H20B 0.9600
C20 H20C 0.9600
C21 H21A 0.9600
C21 H21B 0.9600
C21 H21C 0.9600
C22 H22A 0.9600
C22 H22B 0.9600
C22 H22C 0.9600
C23 C24 1.48(3)
C23 C26 1.50(3)
C23 C25 1.60(3)
C24 H24A 0.9600
C24 H24B 0.9600
C24 H24C 0.9600
C25 H25A 0.9600
C25 H25B 0.9600
C25 H25C 0.9600
C26 H26A 0.9600
C26 H26B 0.9600
C26 H26C 0.9600
C27 C29 1.53(3)
C27 C28 1.53(3)
C27 C30 1.64(3)
C28 H28A 0.9600
C28 H28B 0.9600
C28 H28C 0.9600
C29 H29A 0.9600
C29 H29B 0.9600
C29 H29C 0.9600
C30 H30A 0.9600
C30 H30B 0.9600
C30 H30C 0.9600
C31 C32 1.3900
C31 C36 1.3900
C32 C33 1.3900
C32 H32 0.9300
C33 C34 1.3900
C33 H33 0.9300
C34 C35 1.3900
C34 H34 0.9300
C35 C36 1.3900
C35 H35 0.9300
C36 H36 0.9300
C37 C42 1.38(3)
C37 C38 1.41(3)
C38 C39 1.40(3)
C38 H38 0.9300
C39 C40 1.45(3)
C39 H39 0.9300
C40 C41 1.34(3)
C40 H40 0.9300
C41 C42 1.42(3)
C41 H41 0.9300
C42 H42 0.9300
C43 C44 1.36(3)
C43 C48 1.37(3)
C44 C45 1.49(3)
C44 H44 0.9300
C45 C46 1.42(3)
C45 H45 0.9300
C46 C47 1.34(3)
C46 H46 0.9300
C47 C48 1.43(3)
C47 H47 0.9300
C48 H48 0.9300
Mo1B C2B 1.87(2)
Mo1B C1B 1.95(2)
Mo1B C53 2.301(18)
Mo1B C52 2.345(18)
Mo1B C51 2.35(2)
Mo1B C54 2.36(2)
Mo1B C55 2.40(2)
Mo1B P1B 2.463(5)
Mo1B Sn1B 2.749(2)
Mo2B C56 2.203(17)
Mo2B C63 2.222(19)
Mo2B C57 2.26(2)
Mo2B C66 2.271(19)
Mo2B C62 2.28(2)
Mo2B C64 2.280(19)
Mo2B C61 2.291(19)
Mo2B C60 2.31(2)
Mo2B C58 2.34(2)
Mo2B C59 2.34(2)
Mo2B C65 2.41(2)
Mo2B P1B 2.545(5)
Sn1B C91 2.138(19)
Sn1B C79 2.16(2)
Sn1B C85 2.195(9)
P1B C56 1.778(17)
P1B H1B 1.41(2)
O1B C1B 1.15(3)
O2B C2B 1.24(2)
C51 C52 1.43(3)
C51 C55 1.46(3)
C51 H51 0.9300
C52 C53 1.49(3)
C52 H52 0.9300
C53 C54 1.34(3)
C53 H53 0.9300
C54 C55 1.42(3)
C54 H54 0.9300
C55 H55 0.9300
C56 C60 1.42(3)
C56 C57 1.49(2)
C57 C58 1.36(3)
C57 H57 0.9300
C58 C59 1.45(3)
C58 H58 0.9300
C59 C60 1.38(3)
C59 H59 0.9300
C60 H60 0.9300
C61 C62 1.40(3)
C61 C66 1.49(3)
C61 C67 1.53(3)
C62 C63 1.44(3)
C62 H62 0.9300
C63 C64 1.46(3)
C63 C71 1.64(3)
C64 C65 1.36(3)
C64 H64 0.9300
C65 C66 1.40(3)
C65 C75 1.57(3)
C66 H66 0.9300
C67 C68 1.45(3)
C67 C69 1.47(3)
C67 C70 1.50(3)
C68 H68A 0.9600
C68 H68B 0.9600
C68 H68C 0.9600
C69 H69A 0.9600
C69 H69B 0.9600
C69 H69C 0.9600
C70 H70A 0.9600
C70 H70B 0.9600
C70 H70C 0.9600
C71 C72 1.51(3)
C71 C74 1.52(3)
C71 C73 1.57(3)
C72 H72A 0.9600
C72 H72B 0.9600
C72 H72C 0.9600
C73 H73A 0.9600
C73 H73B 0.9600
C73 H73C 0.9600
C74 H74A 0.9600
C74 H74B 0.9600
C74 H74C 0.9600
C75 C78 1.51(3)
C75 C77 1.55(3)
C75 C76 1.56(3)
C76 H76A 0.9600
C76 H76B 0.9600
C76 H76C 0.9600
C77 H77A 0.9600
C77 H77B 0.9600
C77 H77C 0.9600
C78 H78A 0.9600
C78 H78B 0.9600
C78 H78C 0.9600
C79 C80 1.40(3)
C79 C84 1.41(3)
C80 C81 1.36(3)
C80 H80 0.9300
C81 C82 1.42(3)
C81 H81 0.9300
C82 C83 1.43(3)
C82 H82 0.9300
C83 C84 1.40(3)
C83 H83 0.9300
C84 H84 0.9300
C85 C86 1.3900
C85 C90 1.3900
C86 C87 1.3900
C86 H86 0.9300
C87 C88 1.3900
C87 H87 0.9300
C88 C89 1.3900
C88 H88 0.9300
C89 C90 1.3900
C89 H89 0.9300
C90 H90 0.9300
C91 C96 1.38(3)
C91 C92 1.43(3)
C92 C93 1.37(3)
C92 H92 0.9300
C93 C94 1.42(3)
C93 H93 0.9300
C94 C95 1.37(3)
C94 H94 0.9300
C95 C96 1.41(3)
C95 H95 0.9300
C96 H96 0.9300
